data_1100865
loop_
_publ_author_name
'de Fr\'emont, Pierre'
'Scott, Natalie M.'
'Stevens, Edwin D.'
'Nolan, Steven P.'

_publ_section_title
;
 Synthesis and Structural Characterization of <i>N</i> -Heterocyclic
 Carbene Gold(I) Complexes
;
_journal_issue 10
_journal_name_full Organometallics
_journal_page_first 2411
_journal_page_last 2418
_journal_paper_doi 10.1021/om050111c
_journal_volume 24
_journal_year 2005
_chemical_formula_sum 'C23 H32 Au Cl N2'
_chemical_formula_weight 568.92
_space_group_IT_number 14
_symmetry_cell_setting monoclinic
_symmetry_space_group_name_Hall '-P 2ybc'
_symmetry_space_group_name_H-M 'P 1 21/c 1'
_atom_sites_solution_hydrogens geom
_atom_sites_solution_primary direct
_atom_sites_solution_secondary difmap
_cell_angle_alpha 90.00
_cell_angle_beta 111.4490(10)
_cell_angle_gamma 90.00
_cell_formula_units_Z 4
_cell_length_a 14.5735(7)
_cell_length_b 11.7626(6)
_cell_length_c 12.9098(6)
_cell_measurement_reflns_used 28583
_cell_measurement_temperature 150(2)
_cell_measurement_theta_max 30.466
_cell_measurement_theta_min 2.292
_cell_volume 2059.76(17)
_diffrn_ambient_temperature 150(2)
_diffrn_detector_area_resol_mean ?
_diffrn_measured_fraction_theta_full 0.996
_diffrn_measured_fraction_theta_max 0.996
_diffrn_measurement_device_type 'CCD area detector'
_diffrn_measurement_method 'phi and omega scans'
_diffrn_radiation_monochromator graphite
_diffrn_radiation_source 'fine-focus sealed tube'
_diffrn_radiation_type MoK\a
_diffrn_radiation_wavelength 0.71073
_diffrn_reflns_av_R_equivalents 0.0364
_diffrn_reflns_av_sigmaI/netI 0.0230
_diffrn_reflns_limit_h_max 20
_diffrn_reflns_limit_h_min -20
_diffrn_reflns_limit_k_max 16
_diffrn_reflns_limit_k_min -16
_diffrn_reflns_limit_l_max 18
_diffrn_reflns_limit_l_min -18
_diffrn_reflns_number 32039
_diffrn_reflns_theta_full 30.47
_diffrn_reflns_theta_max 30.47
_diffrn_reflns_theta_min 2.29
_diffrn_standards_decay_% ?
_diffrn_standards_interval_count ?
_diffrn_standards_interval_time ?
_diffrn_standards_number ?
_exptl_absorpt_coefficient_mu 7.283
_exptl_absorpt_correction_T_max 1.000000
_exptl_absorpt_correction_T_min 0.287418
_exptl_absorpt_correction_type empirical
_exptl_absorpt_process_details ?
_exptl_crystal_colour colorless
_exptl_crystal_density_diffrn 1.835
_exptl_crystal_density_meas ?
_exptl_crystal_density_method 'not measured'
_exptl_crystal_description needle
_exptl_crystal_F_000 1120
_exptl_crystal_size_max 0.6
_exptl_crystal_size_mid 0.3
_exptl_crystal_size_min 0.2
_refine_diff_density_max 2.094
_refine_diff_density_min -1.338
_refine_diff_density_rms 0.115
_refine_ls_extinction_coef 0.00428(14)
_refine_ls_extinction_expression Fc^*^=kFc[1+0.001xFc^2^\l^3^/sin(2\q)]^-1/4^
_refine_ls_extinction_method SHELXL
_refine_ls_goodness_of_fit_ref 1.096
_refine_ls_hydrogen_treatment mixed
_refine_ls_matrix_type full
_refine_ls_number_parameters 245
_refine_ls_number_reflns 6242
_refine_ls_number_restraints 273
_refine_ls_restrained_S_all 1.074
_refine_ls_R_factor_all 0.0225
_refine_ls_R_factor_gt 0.0207
_refine_ls_shift/su_max 0.001
_refine_ls_shift/su_mean 0.000
_refine_ls_structure_factor_coef Fsqd
_refine_ls_weighting_details 'calc w=1/[\s^2^(Fo^2^)+(0.0203P)^2^+3.4771P] where P=(Fo^2^+2Fc^2^)/3'
_refine_ls_weighting_scheme calc
_refine_ls_wR_factor_gt 0.0524
_refine_ls_wR_factor_ref 0.0535
_reflns_number_gt 5883
_reflns_number_total 6242
_reflns_threshold_expression >2sigma(I)
_cod_depositor_comments
;
The following automatic conversions were performed:
'_symmetry_cell_setting' value 'Monoclinic' changed to 'monoclinic'
according to '/home/saulius/struct/CIF-dictionaries/cif_core.dic'
dictionary named 'cif_core.dic' version 2.4.1 from 2010-06-29.

Automatic conversion script
Id: cif_fix_enum 1527 2010-12-29 10:47:43Z saulius 
;
_cod_original_sg_symbol_H-M P2(1)/c
_cod_database_code 1100865

loop_
_symmetry_equiv_pos_as_xyz
'x, y, z'
'-x, y+1/2, -z+1/2'
'-x, -y, -z'
'x, -y-1/2, z-1/2'

loop_
_atom_site_label
_atom_site_type_symbol
_atom_site_fract_x
_atom_site_fract_y
_atom_site_fract_z
_atom_site_U_iso_or_equiv
_atom_site_adp_type
_atom_site_occupancy
_atom_site_symmetry_multiplicity
_atom_site_calc_flag
_atom_site_refinement_flags
_atom_site_disorder_assembly
_atom_site_disorder_group
Au1 Au 0.195987(6) 0.052787(7) 0.361363(6) 0.01650(4) Uani 1 1 d U . .
Cl1 Cl 0.23231(5) -0.04848(5) 0.52166(5) 0.02295(11) Uani 1 1 d U . .
C4 C -0.02174(16) 0.1305(2) 0.14926(19) 0.0175(4) Uani 1 1 d U . .
N1 N 0.07522(14) 0.16829(17) 0.14611(16) 0.0172(3) Uani 1 1 d U . .
N2 N 0.23134(14) 0.20234(17) 0.19072(16) 0.0170(3) Uani 1 1 d U . .
C12 C -0.02789(17) 0.0004(2) 0.14720(19) 0.0191(4) Uani 1 1 d U . .
H12A H 0.0259 -0.0313 0.2124 0.023 Uiso 1 1 calc R . .
H12B H -0.0202 -0.0289 0.0789 0.023 Uiso 1 1 calc R . .
C13 C -0.12866(19) -0.0366(2) 0.1498(2) 0.0216(4) Uani 1 1 d U . .
H13 H -0.1326 -0.1215 0.1490 0.026 Uiso 1 1 calc R . .
C7 C -0.21069(19) 0.0109(2) 0.0474(2) 0.0262(5) Uani 1 1 d U . .
H7A H -0.2757 -0.0141 0.0469 0.031 Uiso 1 1 calc R . .
H7B H -0.2030 -0.0177 -0.0211 0.031 Uiso 1 1 calc R . .
C6 C -0.20481(18) 0.1412(2) 0.0507(2) 0.0255(5) Uani 1 1 d U . .
H6 H -0.2587 0.1726 -0.0161 0.031 Uiso 1 1 calc R . .
C8 C -0.2172(2) 0.1861(2) 0.1554(3) 0.0295(5) Uani 1 1 d U . .
H8A H -0.2818 0.1621 0.1568 0.035 Uiso 1 1 calc R . .
H8B H -0.2148 0.2702 0.1562 0.035 Uiso 1 1 calc R . .
C9 C -0.13364(19) 0.1387(2) 0.2578(2) 0.0254(5) Uani 1 1 d U . .
H9 H -0.1411 0.1679 0.3271 0.030 Uiso 1 1 calc R . .
C10 C -0.13785(19) 0.0085(2) 0.2569(2) 0.0250(5) Uani 1 1 d U . .
H10A H -0.0835 -0.0219 0.3224 0.030 Uiso 1 1 calc R . .
H10B H -0.2010 -0.0170 0.2614 0.030 Uiso 1 1 calc R . .
C11 C -0.03412(18) 0.1771(2) 0.2549(2) 0.0214(4) Uani 1 1 d U . .
H11A H 0.0200 0.1486 0.3218 0.026 Uiso 1 1 calc R . .
H11B H -0.0309 0.2611 0.2552 0.026 Uiso 1 1 calc R . .
C5 C -0.10501(17) 0.1784(2) 0.0477(2) 0.0219(4) Uani 1 1 d U . .
H5A H -0.0980 0.1503 -0.0214 0.026 Uiso 1 1 calc R . .
H5B H -0.1012 0.2624 0.0480 0.026 Uiso 1 1 calc R . .
C1 C 0.16563(16) 0.14601(19) 0.22436(18) 0.0175(4) Uani 1 1 d U . .
C2 C 0.08535(17) 0.2382(2) 0.06427(19) 0.0208(4) Uani 1 1 d U . .
H2 H 0.0334 0.2660 0.0005 0.025 Uiso 1 1 calc R . .
C3 C 0.18193(17) 0.2592(2) 0.09174(19) 0.0205(4) Uani 1 1 d U . .
H3 H 0.2110 0.3045 0.0510 0.025 Uiso 1 1 calc R . .
C15 C 0.33924(16) 0.21345(19) 0.25489(18) 0.0166(4) Uani 1 1 d U . .
C23 C 0.39011(17) 0.0967(2) 0.2761(2) 0.0195(4) Uani 1 1 d U . .
H23A H 0.3600 0.0475 0.3173 0.023 Uiso 1 1 calc R . .
H23B H 0.3811 0.0595 0.2043 0.023 Uiso 1 1 calc R . .
C20 C 0.50048(17) 0.1113(2) 0.3440(2) 0.0215(4) Uani 1 1 d U . .
H20 H 0.5331 0.0351 0.3587 0.026 Uiso 1 1 calc R . .
C21 C 0.51430(18) 0.1699(2) 0.4553(2) 0.0240(5) Uani 1 1 d U . .
H21A H 0.4843 0.1229 0.4982 0.029 Uiso 1 1 calc R . .
H21B H 0.5855 0.1782 0.4999 0.029 Uiso 1 1 calc R . .
C22 C 0.46526(18) 0.2874(2) 0.4330(2) 0.0234(4) Uani 1 1 d U . .
H22 H 0.4747 0.3255 0.5054 0.028 Uiso 1 1 calc R . .
C18 C 0.51118(19) 0.3607(2) 0.3664(2) 0.0262(5) Uani 1 1 d U . .
H18A H 0.4791 0.4362 0.3517 0.031 Uiso 1 1 calc R . .
H18B H 0.5823 0.3718 0.4096 0.031 Uiso 1 1 calc R . .
C17 C 0.49721(17) 0.3012(2) 0.2564(2) 0.0231(5) Uani 1 1 d U . .
H17 H 0.5274 0.3486 0.2129 0.028 Uiso 1 1 calc R . .
C19 C 0.54744(18) 0.1849(2) 0.2792(2) 0.0240(5) Uani 1 1 d U . .
H19A H 0.5401 0.1474 0.2079 0.029 Uiso 1 1 calc R . .
H19B H 0.6187 0.1943 0.3228 0.029 Uiso 1 1 calc R . .
C16 C 0.38644(17) 0.2866(2) 0.1888(2) 0.0214(4) Uani 1 1 d U . .
H16A H 0.3771 0.2494 0.1169 0.026 Uiso 1 1 calc R . .
H16B H 0.3541 0.3620 0.1733 0.026 Uiso 1 1 calc R . .
C24 C 0.35473(17) 0.2732(2) 0.36595(19) 0.0203(4) Uani 1 1 d U . .
H24A H 0.3225 0.3487 0.3515 0.024 Uiso 1 1 calc R . .
H24B H 0.3242 0.2276 0.4093 0.024 Uiso 1 1 calc R . .

loop_
_atom_site_aniso_label
_atom_site_aniso_U_11
_atom_site_aniso_U_22
_atom_site_aniso_U_33
_atom_site_aniso_U_23
_atom_site_aniso_U_13
_atom_site_aniso_U_12
Au1 0.01526(5) 0.01949(5) 0.01472(5) 0.00229(3) 0.00545(3) -0.00028(3)
Cl1 0.0275(3) 0.0235(3) 0.0171(2) 0.00447(18) 0.0074(2) 0.0004(2)
C4 0.0142(9) 0.0205(10) 0.0186(9) 0.0009(7) 0.0068(7) -0.0011(7)
N1 0.0144(8) 0.0210(9) 0.0160(8) 0.0024(7) 0.0052(6) -0.0001(7)
N2 0.0148(8) 0.0211(9) 0.0156(8) 0.0017(7) 0.0060(6) 0.0000(7)
C12 0.0186(10) 0.0193(10) 0.0196(10) -0.0004(8) 0.0070(8) -0.0024(8)
C13 0.0203(10) 0.0209(10) 0.0238(11) 0.0008(8) 0.0083(9) -0.0050(8)
C7 0.0190(10) 0.0318(13) 0.0252(11) 0.0028(10) 0.0050(9) -0.0062(9)
C6 0.0143(9) 0.0318(13) 0.0289(12) 0.0083(10) 0.0060(9) 0.0001(9)
C8 0.0209(11) 0.0271(12) 0.0451(15) 0.0031(11) 0.0175(11) 0.0027(9)
C9 0.0222(11) 0.0301(12) 0.0291(12) -0.0027(9) 0.0156(9) -0.0027(9)
C10 0.0231(11) 0.0306(12) 0.0239(11) 0.0024(9) 0.0115(9) -0.0042(9)
C11 0.0196(10) 0.0236(11) 0.0237(10) -0.0028(8) 0.0111(9) -0.0023(8)
C5 0.0157(9) 0.0253(11) 0.0235(11) 0.0073(8) 0.0056(8) 0.0004(8)
C1 0.0155(9) 0.0190(10) 0.0179(9) 0.0005(7) 0.0061(8) -0.0007(7)
C2 0.0179(10) 0.0255(11) 0.0181(10) 0.0046(8) 0.0055(8) -0.0003(8)
C3 0.0177(9) 0.0247(11) 0.0183(10) 0.0046(8) 0.0055(8) 0.0005(8)
C15 0.0138(9) 0.0196(10) 0.0162(9) 0.0007(7) 0.0053(7) 0.0004(7)
C23 0.0178(9) 0.0195(10) 0.0212(10) 0.0011(8) 0.0071(8) 0.0016(8)
C20 0.0170(10) 0.0233(11) 0.0239(11) 0.0023(8) 0.0070(8) 0.0018(8)
C21 0.0192(10) 0.0318(12) 0.0185(10) 0.0041(9) 0.0041(8) 0.0003(9)
C22 0.0183(10) 0.0294(12) 0.0204(10) -0.0038(9) 0.0045(8) -0.0032(9)
C18 0.0182(10) 0.0245(12) 0.0334(13) -0.0002(9) 0.0065(9) -0.0039(9)
C17 0.0156(10) 0.0281(12) 0.0256(11) 0.0064(9) 0.0074(9) -0.0007(9)
C19 0.0169(10) 0.0311(12) 0.0256(11) 0.0030(9) 0.0095(9) 0.0032(9)
C16 0.0160(9) 0.0273(11) 0.0210(10) 0.0063(8) 0.0069(8) 0.0003(8)
C24 0.0166(9) 0.0238(11) 0.0201(10) -0.0038(8) 0.0063(8) -0.0006(8)

loop_
_atom_type_symbol
_atom_type_description
_atom_type_scat_dispersion_real
_atom_type_scat_dispersion_imag
_atom_type_scat_source
C C 0.0033 0.0016 'International Tables Vol C Tables 4.2.6.8 and 6.1.1.4'
H H 0.0000 0.0000 'International Tables Vol C Tables 4.2.6.8 and 6.1.1.4'
N N 0.0061 0.0033 'International Tables Vol C Tables 4.2.6.8 and 6.1.1.4'
Cl Cl 0.1484 0.1585 'International Tables Vol C Tables 4.2.6.8 and 6.1.1.4'
Au Au -2.0133 8.8022 'International Tables Vol C Tables 4.2.6.8 and 6.1.1.4'

loop_
_geom_angle_atom_site_label_1
_geom_angle_atom_site_label_2
_geom_angle_atom_site_label_3
_geom_angle
_geom_angle_site_symmetry_1
_geom_angle_site_symmetry_3
_geom_angle_publ_flag
C1 Au1 Cl1 178.07(7) . . ?
N1 C4 C12 110.27(18) . . ?
N1 C4 C5 109.13(18) . . ?
C12 C4 C5 109.24(19) . . ?
N1 C4 C11 109.62(18) . . ?
C12 C4 C11 110.22(18) . . ?
C5 C4 C11 108.33(19) . . ?
C1 N1 C2 109.59(19) . . ?
C1 N1 C4 126.18(19) . . ?
C2 N1 C4 124.13(19) . . ?
C1 N2 C3 109.88(19) . . ?
C1 N2 C15 126.02(18) . . ?
C3 N2 C15 123.79(19) . . ?
C4 C12 C13 109.36(19) . . ?
C7 C13 C10 110.8(2) . . ?
C7 C13 C12 109.1(2) . . ?
C10 C13 C12 108.7(2) . . ?
C13 C7 C6 108.9(2) . . ?
C8 C6 C5 110.2(2) . . ?
C8 C6 C7 110.3(2) . . ?
C5 C6 C7 109.2(2) . . ?
C6 C8 C9 108.9(2) . . ?
C10 C9 C11 109.3(2) . . ?
C10 C9 C8 109.8(2) . . ?
C11 C9 C8 109.3(2) . . ?
C13 C10 C9 109.7(2) . . ?
C9 C11 C4 109.6(2) . . ?
C4 C5 C6 109.60(19) . . ?
N2 C1 N1 105.84(19) . . ?
N2 C1 Au1 126.81(16) . . ?
N1 C1 Au1 127.34(16) . . ?
C3 C2 N1 107.5(2) . . ?
C2 C3 N2 107.2(2) . . ?
N2 C15 C24 108.88(17) . . ?
N2 C15 C23 111.26(18) . . ?
C24 C15 C23 110.18(18) . . ?
N2 C15 C16 109.59(18) . . ?
C24 C15 C16 108.57(19) . . ?
C23 C15 C16 108.30(18) . . ?
C20 C23 C15 109.75(19) . . ?
C19 C20 C23 109.7(2) . . ?
C19 C20 C21 109.0(2) . . ?
C23 C20 C21 109.61(19) . . ?
C22 C21 C20 109.56(19) . . ?
C24 C22 C18 109.2(2) . . ?
C24 C22 C21 109.2(2) . . ?
C18 C22 C21 110.1(2) . . ?
C17 C18 C22 109.0(2) . . ?
C18 C17 C19 109.8(2) . . ?
C18 C17 C16 109.5(2) . . ?
C19 C17 C16 109.8(2) . . ?
C20 C19 C17 109.5(2) . . ?
C17 C16 C15 109.71(19) . . ?
C22 C24 C15 109.99(19) . . ?

loop_
_geom_bond_atom_site_label_1
_geom_bond_atom_site_label_2
_geom_bond_distance
_geom_bond_site_symmetry_2
_geom_bond_publ_flag
Au1 C1 1.989(2) . ?
Au1 Cl1 2.2761(6) . ?
C4 N1 1.496(3) . ?
C4 C12 1.532(3) . ?
C4 C5 1.532(3) . ?
C4 C11 1.541(3) . ?
N1 C1 1.361(3) . ?
N1 C2 1.388(3) . ?
N2 C1 1.360(3) . ?
N2 C3 1.388(3) . ?
N2 C15 1.491(3) . ?
C12 C13 1.544(3) . ?
C13 C7 1.528(4) . ?
C13 C10 1.532(4) . ?
C7 C6 1.534(4) . ?
C6 C8 1.522(4) . ?
C6 C5 1.533(3) . ?
C8 C9 1.537(4) . ?
C9 C10 1.532(4) . ?
C9 C11 1.533(3) . ?
C2 C3 1.343(3) . ?
C15 C24 1.537(3) . ?
C15 C23 1.537(3) . ?
C15 C16 1.539(3) . ?
C23 C20 1.534(3) . ?
C20 C19 1.529(3) . ?
C20 C21 1.539(4) . ?
C21 C22 1.533(4) . ?
C22 C24 1.534(3) . ?
C22 C18 1.533(4) . ?
C18 C17 1.529(4) . ?
C17 C19 1.528(4) . ?
C17 C16 1.538(3) . ?
